data_4074713
loop_
_publ_author_name
'Sui-Seng, Christine'
'Groux, Laurent F.'
'Zargarian, Davit'

_publ_section_title
;
 Synthesis and Reactivities of Neutral and Cationic
 Indenyl&#x2212;Palladium Complexes
;
_journal_issue 3
_journal_name_full Organometallics
_journal_page_first 571
_journal_paper_doi 10.1021/om050826f
_journal_volume 25
_journal_year 2006
_chemical_compound_source 'Synthesized by the authors. See text'
_chemical_formula_sum 'C28 H22 F3 O3 P Pd S'
_chemical_formula_weight 632.89
_chemical_name_systematic
;
 ?
;
_space_group_IT_number 2
_symmetry_cell_setting triclinic
_symmetry_space_group_name_Hall '-P 1'
_symmetry_space_group_name_H-M 'P -1'
_atom_sites_solution_hydrogens geom
_atom_sites_solution_primary direct
_atom_sites_solution_secondary difmap
_audit_creation_method SHELXL-97
_cell_angle_alpha 80.6070(10)
_cell_angle_beta 87.5300(10)
_cell_angle_gamma 74.0770(10)
_cell_formula_units_Z 4
_cell_length_a 10.32610(10)
_cell_length_b 11.2327(2)
_cell_length_c 23.9756(3)
_cell_measurement_reflns_used 19865
_cell_measurement_temperature 220(2)
_cell_measurement_theta_max 72.65
_cell_measurement_theta_min 3.74
_cell_volume 2638.37(6)
_computing_cell_refinement 'SMART (Bruker, 1999)'
_computing_data_collection 'SMART (Bruker, 1999)'
_computing_data_reduction 'SAINT (Bruker, 1999)'
_computing_molecular_graphics 'SHELXTL (Bruker, 1997)'
_computing_publication_material 'UdMX (local program)'
_computing_structure_refinement 'SHELXL97 (Sheldrick, 1997)'
_computing_structure_solution 'SHELXS97 (Sheldrick, 1997)'
_diffrn_ambient_temperature 220(2)
_diffrn_detector_area_resol_mean 5.5
_diffrn_measured_fraction_theta_full 0.957
_diffrn_measured_fraction_theta_max 0.957
_diffrn_measurement_device_type 'Bruker AXS Smart 2K/Platform'
_diffrn_measurement_method \w
_diffrn_radiation_monochromator graphite
_diffrn_radiation_source 'Sealed Tube'
_diffrn_radiation_type CuK\a
_diffrn_radiation_wavelength 1.54178
_diffrn_reflns_av_R_equivalents 0.028
_diffrn_reflns_av_sigmaI/netI 0.0472
_diffrn_reflns_limit_h_max 12
_diffrn_reflns_limit_h_min -12
_diffrn_reflns_limit_k_max 10
_diffrn_reflns_limit_k_min -13
_diffrn_reflns_limit_l_max 29
_diffrn_reflns_limit_l_min -29
_diffrn_reflns_number 32097
_diffrn_reflns_theta_full 72.73
_diffrn_reflns_theta_max 72.73
_diffrn_reflns_theta_min 1.87
_diffrn_standards_decay_% -0.15
_diffrn_standards_number 232
_exptl_absorpt_coefficient_mu 7.427
_exptl_absorpt_correction_T_max 0.7000
_exptl_absorpt_correction_T_min 0.4400
_exptl_absorpt_correction_type multi-scan
_exptl_absorpt_process_details 'Sadabs (Sheldrick,1996)'
_exptl_crystal_colour red
_exptl_crystal_density_diffrn 1.593
_exptl_crystal_density_method 'not measured'
_exptl_crystal_description block
_exptl_crystal_F_000 1272
_exptl_crystal_size_max 0.27
_exptl_crystal_size_mid 0.10
_exptl_crystal_size_min 0.07
_refine_diff_density_max 1.031
_refine_diff_density_min -0.693
_refine_diff_density_rms 0.087
_refine_ls_extinction_method none
_refine_ls_goodness_of_fit_ref 0.955
_refine_ls_hydrogen_treatment constr
_refine_ls_matrix_type full
_refine_ls_number_parameters 715
_refine_ls_number_reflns 10061
_refine_ls_number_restraints 114
_refine_ls_restrained_S_all 0.951
_refine_ls_R_factor_all 0.0567
_refine_ls_R_factor_gt 0.0421
_refine_ls_shift/su_max 0.161
_refine_ls_shift/su_mean 0.008
_refine_ls_structure_factor_coef Fsqd
_refine_ls_weighting_details 'calc w=1/[\s^2^(Fo^2^)+(0.0664P)^2^+0.0000P] where P=(Fo^2^+2Fc^2^)/3'
_refine_ls_weighting_scheme calc
_refine_ls_wR_factor_gt 0.1046
_refine_ls_wR_factor_ref 0.1124
_reflns_number_gt 7633
_reflns_number_total 10061
_reflns_threshold_expression I>2\s(I)
_cod_data_source_file om050826fsi20051202_015954.cif
_cod_data_source_block suse18
_cod_depositor_comments
;
The following automatic conversions were performed:
'_atom_site_symetry_multiplicity' tag replaced with
'_atom_site_symmetry_multiplicity'.

Automatic conversion script
Id: cif_correct_tags 1440 2010-10-19 06:21:57Z saulius 

The following automatic conversions were performed:

'_symmetry_cell_setting' value 'Triclinic' changed to 'triclinic'
according to /home/saulius/struct/CIF-dictionaries/cif_core.dic
dictionary named 'cif_core.dic' version 2.4.1 from
2010-06-29.

'_geom_bond_publ_flag' value 'Y' changed to 'y'
according to /home/saulius/struct/CIF-dictionaries/cif_core.dic
dictionary named 'cif_core.dic' version 2.4.1 from 2010-06-29 (106
times).

'_geom_angle_publ_flag' value 'Y' changed to 'y' according
to /home/saulius/struct/CIF-dictionaries/cif_core.dic dictionary
named 'cif_core.dic' version 2.4.1 from 2010-06-29 (218
times).

'_geom_torsion_publ_flag' value 'Y' changed to 'y' according
to /home/saulius/struct/CIF-dictionaries/cif_core.dic dictionary
named 'cif_core.dic' version 2.4.1 from 2010-06-29 (416 times).

Automatic conversion script
Id: cif_fix_values 1715 2011-07-08 13:25:40Z adriana 
;
_cod_original_sg_symbol_H-M P-1
_cod_database_code 4074713

loop_
_symmetry_equiv_pos_as_xyz
'x, y, z'
'-x, -y, -z'

loop_
_atom_site_label
_atom_site_type_symbol
_atom_site_fract_x
_atom_site_fract_y
_atom_site_fract_z
_atom_site_U_iso_or_equiv
_atom_site_adp_type
_atom_site_occupancy
_atom_site_symmetry_multiplicity
_atom_site_calc_flag
_atom_site_refinement_flags
_atom_site_disorder_assembly
_atom_site_disorder_group
Pd Pd 0.66555(3) 0.68805(3) 0.321292(13) 0.04111(9) Uani 1 1 d . . .
C1 C 0.6421(5) 0.5808(5) 0.25097(19) 0.0538(12) Uani 1 1 d . A .
H1 H 0.7160 0.5112 0.2482 0.065 Uiso 1 1 calc R . .
C2 C 0.6368(5) 0.7041(5) 0.23007(18) 0.0558(13) Uani 1 1 d . A .
H2 H 0.6971 0.7316 0.2040 0.067 Uiso 1 1 calc R . .
C3 C 0.5244(5) 0.7822(5) 0.25490(18) 0.0492(11) Uani 1 1 d . A .
H3 H 0.5080 0.8686 0.2554 0.059 Uiso 1 1 calc R . .
C3A C 0.4386(4) 0.7018(4) 0.27970(17) 0.0436(10) Uani 1 1 d . A .
C4 C 0.3108(5) 0.7297(5) 0.30273(19) 0.0511(11) Uani 1 1 d . . .
H4 H 0.2610 0.8131 0.3036 0.061 Uiso 1 1 calc R A .
C5 C 0.2579(5) 0.6293(5) 0.3247(2) 0.0590(13) Uani 1 1 d . . .
H5 H 0.1705 0.6455 0.3399 0.071 Uiso 1 1 calc R . .
C6 C 0.3323(5) 0.5073(5) 0.3245(2) 0.0592(13) Uani 1 1 d . . .
H6 H 0.2947 0.4419 0.3401 0.071 Uiso 1 1 calc R A .
C7 C 0.4607(5) 0.4777(5) 0.3021(2) 0.0547(12) Uani 1 1 d . A .
H7 H 0.5112 0.3939 0.3028 0.066 Uiso 1 1 calc R . .
C7A C 0.5116(4) 0.5763(4) 0.27850(17) 0.0428(10) Uani 1 1 d . A .
S S 0.8897(11) 0.4328(10) 0.3677(4) 0.0440(11) Uani 0.55 1 d PD A 1
O1 O 0.7874(10) 0.5350(8) 0.3840(5) 0.056(2) Uani 0.55 1 d PD A 1
O2 O 0.839(2) 0.3350(16) 0.3559(10) 0.117(4) Uani 0.55 1 d PD A 1
O3 O 0.987(2) 0.463(3) 0.3315(8) 0.157(5) Uani 0.55 1 d PD A 1
C8 C 0.9719(12) 0.3737(11) 0.4362(5) 0.060(3) Uani 0.55 1 d PD A 1
F1 F 1.0609(17) 0.4321(9) 0.4430(7) 0.103(3) Uani 0.55 1 d PD A 1
F2 F 1.0368(9) 0.2536(7) 0.4404(4) 0.108(3) Uani 0.55 1 d PD A 1
F3 F 0.8901(17) 0.385(2) 0.4773(7) 0.122(3) Uani 0.55 1 d PD A 1
S' S 0.8998(14) 0.4473(13) 0.3633(5) 0.0440(11) Uani 0.45 1 d PD A 2
O1' O 0.8215(13) 0.5666(10) 0.3739(7) 0.056(2) Uani 0.45 1 d PD A 2
O2' O 0.819(3) 0.363(2) 0.3643(13) 0.117(4) Uani 0.45 1 d PD A 2
O3' O 0.993(3) 0.446(4) 0.3208(10) 0.157(5) Uani 0.45 1 d PD A 2
C8' C 0.9945(16) 0.3983(14) 0.4291(7) 0.060(3) Uani 0.45 1 d PD A 2
F1' F 1.045(2) 0.4880(12) 0.4389(9) 0.103(3) Uani 0.45 1 d PD A 2
F2' F 1.1019(11) 0.3046(10) 0.4259(5) 0.108(3) Uani 0.45 1 d PD A 2
F3' F 0.929(2) 0.368(3) 0.4713(9) 0.122(3) Uani 0.45 1 d PD A 2
P P 0.62186(11) 0.83216(10) 0.38141(4) 0.0370(2) Uani 1 1 d . A .
C111 C 0.4904(4) 0.9751(4) 0.35744(17) 0.0389(9) Uani 1 1 d . . .
C112 C 0.3628(5) 1.0011(5) 0.3807(2) 0.0582(13) Uani 1 1 d . A .
H112 H 0.3425 0.9466 0.4119 0.070 Uiso 1 1 calc R . .
C113 C 0.2641(5) 1.1085(5) 0.3579(3) 0.0693(16) Uani 1 1 d . . .
H113 H 0.1773 1.1254 0.3736 0.083 Uiso 1 1 calc R A .
C114 C 0.2920(5) 1.1890(4) 0.3132(2) 0.0588(14) Uani 1 1 d . A .
H114 H 0.2255 1.2620 0.2987 0.071 Uiso 1 1 calc R . .
C115 C 0.4163(5) 1.1633(4) 0.2896(2) 0.0530(12) Uani 1 1 d . . .
H115 H 0.4356 1.2185 0.2585 0.064 Uiso 1 1 calc R A .
C116 C 0.5153(5) 1.0560(4) 0.31099(19) 0.0477(11) Uani 1 1 d . A .
H116 H 0.6004 1.0382 0.2936 0.057 Uiso 1 1 calc R . .
C121 C 0.7617(4) 0.8879(4) 0.39957(17) 0.0396(9) Uani 1 1 d . . .
C122 C 0.7410(5) 1.0021(4) 0.4178(2) 0.0543(12) Uani 1 1 d . A .
H122 H 0.6529 1.0538 0.4199 0.065 Uiso 1 1 calc R . .
C123 C 0.8492(5) 1.0418(5) 0.4331(2) 0.0594(13) Uani 1 1 d . . .
H123 H 0.8343 1.1194 0.4456 0.071 Uiso 1 1 calc R A .
C124 C 0.9778(5) 0.9662(5) 0.4296(2) 0.0597(13) Uani 1 1 d . A .
H124 H 1.0513 0.9926 0.4396 0.072 Uiso 1 1 calc R . .
C125 C 0.9997(5) 0.8529(5) 0.4117(2) 0.0596(13) Uani 1 1 d . . .
H125 H 1.0880 0.8011 0.4103 0.072 Uiso 1 1 calc R A .
C126 C 0.8922(4) 0.8135(4) 0.3955(2) 0.0497(11) Uani 1 1 d . A .
H126 H 0.9080 0.7369 0.3819 0.060 Uiso 1 1 calc R . .
C131 C 0.5600(4) 0.7660(4) 0.44815(18) 0.0424(10) Uani 1 1 d . . .
C132 C 0.4680(5) 0.6963(5) 0.4460(2) 0.0560(12) Uani 1 1 d . A .
H132 H 0.4439 0.6811 0.4110 0.067 Uiso 1 1 calc R . .
C133 C 0.4120(6) 0.6493(5) 0.4954(2) 0.0692(15) Uani 1 1 d . . .
H133 H 0.3487 0.6038 0.4937 0.083 Uiso 1 1 calc R A .
C134 C 0.4484(6) 0.6687(5) 0.5468(2) 0.0668(15) Uani 1 1 d . A .
H134 H 0.4106 0.6362 0.5803 0.080 Uiso 1 1 calc R . .
C135 C 0.5406(6) 0.7361(5) 0.5491(2) 0.0656(15) Uani 1 1 d . . .
H135 H 0.5651 0.7500 0.5843 0.079 Uiso 1 1 calc R A .
C136 C 0.5977(5) 0.7838(4) 0.50019(19) 0.0529(12) Uani 1 1 d . A .
H136 H 0.6620 0.8282 0.5023 0.063 Uiso 1 1 calc R . .
Pd1 Pd 0.85256(3) 0.17777(3) 0.186965(13) 0.03773(9) Uani 1 1 d . . .
C11 C 0.8906(5) 0.0026(4) 0.25521(19) 0.0512(12) Uani 1 1 d . B .
H11 H 0.8182 -0.0338 0.2599 0.061 Uiso 1 1 calc R . .
C12 C 0.8967(5) 0.1088(4) 0.27730(18) 0.0514(12) Uani 1 1 d . B .
H12 H 0.8407 0.1454 0.3054 0.062 Uiso 1 1 calc R . .
C13 C 1.0035(4) 0.1508(4) 0.24911(17) 0.0445(10) Uani 1 1 d . B .
H13 H 1.0178 0.2302 0.2482 0.053 Uiso 1 1 calc R . .
C13A C 1.0888(4) 0.0480(4) 0.22129(17) 0.0404(10) Uani 1 1 d . B .
C14 C 1.2105(4) 0.0310(4) 0.19362(19) 0.0468(11) Uani 1 1 d . . .
H14 H 1.2605 0.0899 0.1920 0.056 Uiso 1 1 calc R B .
C15 C 1.2576(5) -0.0752(5) 0.1681(2) 0.0571(13) Uani 1 1 d . . .
H15 H 1.3411 -0.0884 0.1495 0.069 Uiso 1 1 calc R . .
C16 C 1.1855(5) -0.1613(5) 0.1695(2) 0.0581(13) Uani 1 1 d . . .
H16 H 1.2199 -0.2317 0.1515 0.070 Uiso 1 1 calc R B .
C17 C 1.0610(5) -0.1465(4) 0.1975(2) 0.0523(12) Uani 1 1 d . B .
H17 H 1.0112 -0.2054 0.1982 0.063 Uiso 1 1 calc R . .
C17A C 1.0147(4) -0.0433(4) 0.22355(18) 0.0424(10) Uani 1 1 d . B .
S1 S 0.6418(14) 0.0590(12) 0.1354(5) 0.0436(6) Uani 0.54 1 d PD B 1
O11 O 0.701(2) 0.1550(14) 0.1417(9) 0.095(3) Uani 0.54 1 d PD B 1
O12 O 0.737(3) -0.0606(18) 0.1375(14) 0.107(3) Uani 0.54 1 d PD B 1
O13 O 0.527(2) 0.056(4) 0.1668(9) 0.116(4) Uani 0.54 1 d PD B 1
C18 C 0.5813(16) 0.1078(15) 0.0631(5) 0.065(3) Uani 0.54 1 d PD B 1
F11 F 0.483(3) 0.2083(18) 0.0577(11) 0.1100(15) Uani 0.54 1 d PD B 1
F12 F 0.5354(16) 0.0159(14) 0.0485(4) 0.136(4) Uani 0.54 1 d PD B 1
F13 F 0.6685(18) 0.1178(16) 0.0259(6) 0.137(7) Uani 0.54 1 d PD B 1
S1' S 0.6381(16) 0.0688(15) 0.1372(6) 0.0436(6) Uani 0.46 1 d PD B 2
O11' O 0.685(3) 0.1767(18) 0.1294(11) 0.095(3) Uani 0.46 1 d PD B 2
O12' O 0.741(4) -0.046(2) 0.1392(17) 0.107(3) Uani 0.46 1 d PD B 2
O13' O 0.537(3) 0.065(5) 0.1765(11) 0.116(4) Uani 0.46 1 d PD B 2
C18' C 0.5531(19) 0.0956(18) 0.0696(7) 0.065(3) Uani 0.46 1 d PD B 2
F11' F 0.482(3) 0.209(2) 0.0565(13) 0.1100(15) Uani 0.46 1 d PD B 2
F12' F 0.4742(19) 0.0188(18) 0.0722(5) 0.136(4) Uani 0.46 1 d PD B 2
F13' F 0.630(2) 0.062(2) 0.0297(7) 0.137(7) Uani 0.46 1 d PD B 2
P1 P 0.89174(10) 0.33993(9) 0.12394(4) 0.0331(2) Uani 1 1 d . B .
C141 C 1.0348(4) 0.3911(4) 0.14214(16) 0.0356(9) Uani 1 1 d . . .
C142 C 1.0216(4) 0.4566(4) 0.18757(17) 0.0440(10) Uani 1 1 d . B .
H142 H 0.9380 0.4779 0.2059 0.053 Uiso 1 1 calc R . .
C143 C 1.1286(5) 0.4910(4) 0.20632(18) 0.0469(11) Uani 1 1 d . . .
H143 H 1.1173 0.5371 0.2364 0.056 Uiso 1 1 calc R B .
C144 C 1.2523(4) 0.4571(4) 0.18048(19) 0.0472(11) Uani 1 1 d . B .
H144 H 1.3260 0.4790 0.1933 0.057 Uiso 1 1 calc R . .
C145 C 1.2677(4) 0.3914(4) 0.1361(2) 0.0535(12) Uani 1 1 d . . .
H145 H 1.3524 0.3676 0.1189 0.064 Uiso 1 1 calc R B .
C146 C 1.1588(4) 0.3597(4) 0.11639(19) 0.0451(10) Uani 1 1 d . B .
H146 H 1.1699 0.3166 0.0853 0.054 Uiso 1 1 calc R . .
C151 C 0.7559(4) 0.4822(4) 0.10907(16) 0.0358(9) Uani 1 1 d . . .
C152 C 0.7798(5) 0.5957(4) 0.0885(2) 0.0494(11) Uani 1 1 d . B .
H152 H 0.8691 0.6007 0.0833 0.059 Uiso 1 1 calc R . .
C153 C 0.6746(5) 0.7031(5) 0.0752(2) 0.0565(12) Uani 1 1 d . . .
H153 H 0.6927 0.7800 0.0611 0.068 Uiso 1 1 calc R B .
C154 C 0.5441(5) 0.6968(4) 0.0828(2) 0.0564(13) Uani 1 1 d . B .
H154 H 0.4723 0.7694 0.0743 0.068 Uiso 1 1 calc R . .
C155 C 0.5192(5) 0.5840(5) 0.1026(2) 0.0628(14) Uani 1 1 d . . .
H155 H 0.4297 0.5792 0.1066 0.075 Uiso 1 1 calc R B .
C156 C 0.6232(4) 0.4771(4) 0.1170(2) 0.0521(12) Uani 1 1 d . B .
H156 H 0.6044 0.4009 0.1320 0.062 Uiso 1 1 calc R . .
C161 C 0.9338(4) 0.2855(4) 0.05617(17) 0.0365(9) Uani 1 1 d . . .
C162 C 1.0240(4) 0.1668(4) 0.05702(19) 0.0459(10) Uani 1 1 d . B .
H162 H 1.0592 0.1182 0.0915 0.055 Uiso 1 1 calc R . .
C163 C 1.0610(5) 0.1214(5) 0.0068(2) 0.0562(12) Uani 1 1 d . . .
H163 H 1.1244 0.0431 0.0072 0.067 Uiso 1 1 calc R B .
C164 C 1.0061(5) 0.1897(5) -0.0439(2) 0.0567(13) Uani 1 1 d . B .
H164 H 1.0300 0.1571 -0.0778 0.068 Uiso 1 1 calc R . .
C165 C 0.9167(5) 0.3052(5) -0.04462(19) 0.0556(12) Uani 1 1 d . . .
H165 H 0.8803 0.3527 -0.0792 0.067 Uiso 1 1 calc R B .
C166 C 0.8791(4) 0.3530(4) 0.00568(18) 0.0453(10) Uani 1 1 d . B .
H166 H 0.8162 0.4317 0.0049 0.054 Uiso 1 1 calc R . .

loop_
_atom_site_aniso_label
_atom_site_aniso_U_11
_atom_site_aniso_U_22
_atom_site_aniso_U_33
_atom_site_aniso_U_23
_atom_site_aniso_U_13
_atom_site_aniso_U_12
Pd 0.04463(19) 0.03971(18) 0.03749(17) -0.01217(13) -0.00573(13) -0.00455(13)
C1 0.057(3) 0.066(3) 0.044(3) -0.029(2) 0.000(2) -0.015(2)
C2 0.068(3) 0.079(4) 0.029(2) -0.011(2) 0.002(2) -0.035(3)
C3 0.061(3) 0.050(3) 0.038(2) 0.0013(19) -0.014(2) -0.020(2)
C3A 0.050(3) 0.049(3) 0.035(2) -0.0052(18) -0.0102(19) -0.020(2)
C4 0.050(3) 0.050(3) 0.051(3) -0.005(2) -0.014(2) -0.010(2)
C5 0.049(3) 0.076(4) 0.056(3) -0.011(3) -0.001(2) -0.025(3)
C6 0.069(4) 0.062(3) 0.053(3) -0.002(2) -0.010(3) -0.031(3)
C7 0.075(3) 0.044(3) 0.051(3) -0.013(2) -0.014(2) -0.019(2)
C7A 0.052(3) 0.048(3) 0.032(2) -0.0120(18) -0.0055(19) -0.015(2)
S 0.0458(14) 0.042(2) 0.0410(14) -0.0083(13) 0.0053(11) -0.0061(13)
O1 0.073(5) 0.027(4) 0.060(5) -0.002(3) -0.025(4) -0.003(3)
O2 0.210(8) 0.047(7) 0.116(7) -0.038(5) -0.047(6) -0.049(7)
O3 0.074(4) 0.344(11) 0.036(7) -0.008(7) 0.024(4) -0.045(5)
C8 0.050(5) 0.074(6) 0.047(4) -0.010(4) 0.001(4) -0.001(5)
F1 0.117(5) 0.100(9) 0.106(4) 0.022(7) -0.058(3) -0.062(8)
F2 0.128(8) 0.073(6) 0.095(5) -0.005(4) -0.026(5) 0.017(4)
F3 0.092(10) 0.208(8) 0.046(4) 0.015(4) 0.012(4) -0.026(8)
S' 0.0458(14) 0.042(2) 0.0410(14) -0.0083(13) 0.0053(11) -0.0061(13)
O1' 0.073(5) 0.027(4) 0.060(5) -0.002(3) -0.025(4) -0.003(3)
O2' 0.210(8) 0.047(7) 0.116(7) -0.038(5) -0.047(6) -0.049(7)
O3' 0.074(4) 0.344(11) 0.036(7) -0.008(7) 0.024(4) -0.045(5)
C8' 0.050(5) 0.074(6) 0.047(4) -0.010(4) 0.001(4) -0.001(5)
F1' 0.117(5) 0.100(9) 0.106(4) 0.022(7) -0.058(3) -0.062(8)
F2' 0.128(8) 0.073(6) 0.095(5) -0.005(4) -0.026(5) 0.017(4)
F3' 0.092(10) 0.208(8) 0.046(4) 0.015(4) 0.012(4) -0.026(8)
P 0.0408(6) 0.0336(5) 0.0345(5) -0.0077(4) -0.0027(4) -0.0049(4)
C111 0.036(2) 0.037(2) 0.041(2) -0.0100(17) -0.0024(18) -0.0035(17)
C112 0.050(3) 0.049(3) 0.069(3) -0.004(2) 0.011(2) -0.008(2)
C113 0.038(3) 0.060(3) 0.103(5) -0.012(3) 0.011(3) -0.003(2)
C114 0.055(3) 0.032(3) 0.086(4) -0.009(2) -0.027(3) -0.003(2)
C115 0.066(3) 0.034(2) 0.057(3) -0.003(2) -0.016(2) -0.010(2)
C116 0.046(3) 0.045(3) 0.046(3) -0.003(2) 0.000(2) -0.004(2)
C121 0.048(2) 0.036(2) 0.036(2) -0.0064(17) -0.0023(18) -0.0119(18)
C122 0.059(3) 0.049(3) 0.055(3) -0.013(2) -0.005(2) -0.010(2)
C123 0.069(3) 0.055(3) 0.061(3) -0.015(2) -0.009(3) -0.025(3)
C124 0.062(3) 0.074(4) 0.054(3) -0.008(3) -0.006(2) -0.037(3)
C125 0.039(3) 0.075(4) 0.064(3) -0.011(3) -0.003(2) -0.014(2)
C126 0.045(3) 0.045(3) 0.057(3) -0.011(2) 0.000(2) -0.008(2)
C131 0.047(2) 0.036(2) 0.039(2) -0.0058(17) -0.0005(19) -0.0036(18)
C132 0.069(3) 0.055(3) 0.046(3) -0.007(2) -0.002(2) -0.021(2)
C133 0.075(4) 0.061(4) 0.074(4) -0.004(3) 0.009(3) -0.029(3)
C134 0.075(4) 0.062(3) 0.052(3) 0.003(3) 0.014(3) -0.008(3)
C135 0.079(4) 0.076(4) 0.034(3) -0.005(2) 0.000(2) -0.011(3)
C136 0.066(3) 0.048(3) 0.043(3) -0.004(2) -0.007(2) -0.014(2)
Pd1 0.03558(17) 0.03850(18) 0.03829(17) 0.00297(12) -0.00392(12) -0.01331(12)
C11 0.045(3) 0.052(3) 0.047(3) 0.016(2) 0.000(2) -0.013(2)
C12 0.058(3) 0.057(3) 0.028(2) 0.0038(19) 0.003(2) -0.004(2)
C13 0.049(3) 0.045(3) 0.037(2) -0.0042(18) -0.0129(19) -0.008(2)
C13A 0.038(2) 0.045(2) 0.035(2) -0.0002(17) -0.0118(18) -0.0093(18)
C14 0.035(2) 0.052(3) 0.052(3) 0.000(2) -0.009(2) -0.0116(19)
C15 0.039(3) 0.074(4) 0.049(3) -0.009(2) -0.003(2) 0.000(2)
C16 0.056(3) 0.052(3) 0.059(3) -0.018(2) -0.015(2) 0.004(2)
C17 0.053(3) 0.041(3) 0.062(3) -0.007(2) -0.014(2) -0.009(2)
C17A 0.039(2) 0.040(2) 0.043(2) 0.0062(18) -0.0045(19) -0.0090(18)
S1 0.0495(8) 0.0461(16) 0.0402(8) -0.0055(8) -0.0055(6) -0.0214(10)
O11 0.104(6) 0.049(5) 0.129(9) 0.060(5) -0.108(5) -0.043(5)
O12 0.147(5) 0.049(4) 0.108(4) -0.015(4) -0.052(3) 0.011(4)
O13 0.090(5) 0.200(7) 0.058(7) 0.013(7) 0.009(5) -0.059(4)
C18 0.075(7) 0.077(5) 0.045(4) -0.019(4) -0.004(4) -0.020(4)
F11 0.113(3) 0.107(3) 0.073(2) -0.033(2) -0.049(2) 0.050(2)
F12 0.227(14) 0.144(5) 0.056(7) -0.040(7) -0.040(7) -0.062(8)
F13 0.133(10) 0.169(15) 0.045(3) 0.016(6) 0.041(4) 0.037(8)
S1' 0.0495(8) 0.0461(16) 0.0402(8) -0.0055(8) -0.0055(6) -0.0214(10)
O11' 0.104(6) 0.049(5) 0.129(9) 0.060(5) -0.108(5) -0.043(5)
O12' 0.147(5) 0.049(4) 0.108(4) -0.015(4) -0.052(3) 0.011(4)
O13' 0.090(5) 0.200(7) 0.058(7) 0.013(7) 0.009(5) -0.059(4)
C18' 0.075(7) 0.077(5) 0.045(4) -0.019(4) -0.004(4) -0.020(4)
F11' 0.113(3) 0.107(3) 0.073(2) -0.033(2) -0.049(2) 0.050(2)
F12' 0.227(14) 0.144(5) 0.056(7) -0.040(7) -0.040(7) -0.062(8)
F13' 0.133(10) 0.169(15) 0.045(3) 0.016(6) 0.041(4) 0.037(8)
P1 0.0354(5) 0.0324(5) 0.0326(5) -0.0028(4) -0.0001(4) -0.0122(4)
C141 0.036(2) 0.035(2) 0.038(2) -0.0032(16) 0.0027(17) -0.0151(16)
C142 0.043(2) 0.056(3) 0.040(2) -0.015(2) 0.0065(19) -0.021(2)
C143 0.056(3) 0.047(3) 0.044(2) -0.009(2) -0.003(2) -0.023(2)
C144 0.047(3) 0.045(3) 0.056(3) -0.003(2) -0.007(2) -0.024(2)
C145 0.037(2) 0.056(3) 0.074(3) -0.017(2) 0.011(2) -0.020(2)
C146 0.041(2) 0.047(3) 0.052(3) -0.019(2) 0.009(2) -0.0144(19)
C151 0.038(2) 0.036(2) 0.033(2) -0.0050(16) 0.0010(17) -0.0096(17)
C152 0.044(3) 0.041(3) 0.062(3) 0.002(2) 0.001(2) -0.016(2)
C153 0.061(3) 0.043(3) 0.062(3) 0.001(2) 0.001(3) -0.012(2)
C154 0.056(3) 0.044(3) 0.058(3) -0.002(2) 0.003(2) 0.002(2)
C155 0.034(3) 0.059(3) 0.086(4) 0.004(3) 0.006(2) -0.005(2)
C156 0.042(3) 0.043(3) 0.069(3) -0.001(2) 0.006(2) -0.013(2)
C161 0.043(2) 0.032(2) 0.040(2) -0.0073(16) 0.0019(18) -0.0182(17)
C162 0.055(3) 0.038(2) 0.044(2) -0.0088(19) -0.005(2) -0.011(2)
C163 0.058(3) 0.053(3) 0.061(3) -0.022(2) 0.005(2) -0.015(2)
C164 0.076(4) 0.062(3) 0.045(3) -0.024(2) 0.016(2) -0.033(3)
C165 0.081(4) 0.055(3) 0.033(2) -0.003(2) -0.002(2) -0.024(3)
C166 0.052(3) 0.044(3) 0.040(2) -0.0019(19) -0.002(2) -0.014(2)

loop_
_atom_type_symbol
_atom_type_description
_atom_type_scat_dispersion_real
_atom_type_scat_dispersion_imag
_atom_type_scat_source
C C 0.0181 0.0091 'International Tables Vol C Tables 4.2.6.8 and 6.1.1.4'
H H 0.0000 0.0000 'International Tables Vol C Tables 4.2.6.8 and 6.1.1.4'
O O 0.0492 0.0322 'International Tables Vol C Tables 4.2.6.8 and 6.1.1.4'
F F 0.0727 0.0534 'International Tables Vol C Tables 4.2.6.8 and 6.1.1.4'
P P 0.2955 0.4335 'International Tables Vol C Tables 4.2.6.8 and 6.1.1.4'
S S 0.3331 0.5567 'International Tables Vol C Tables 4.2.6.8 and 6.1.1.4'
Pd Pd 0.1215 3.9337 'International Tables Vol C Tables 4.2.6.8 and 6.1.1.4'

loop_
_geom_angle_atom_site_label_1
_geom_angle_atom_site_label_2
_geom_angle_atom_site_label_3
_geom_angle
_geom_angle_publ_flag
O1' PD C3 167.1(5) y
O1' PD C2 129.4(5) y
C3 PD C2 38.33(17) y
O1' PD O1 15.2(4) y
C3 PD O1 160.0(3) y
C2 PD O1 131.9(4) y
O1' PD C1 105.9(4) y
C3 PD C1 61.67(18) y
C2 PD C1 35.87(17) y
O1 PD C1 101.4(3) y
O1' PD P 91.7(4) y
C3 PD P 101.03(13) y
C2 PD P 132.73(15) y
O1 PD P 94.2(3) y
C1 PD P 161.53(13) y
O1' PD C3A 142.2(3) y
C3 PD C3A 35.40(15) y
C2 PD C3A 58.33(16) y
O1 PD C3A 127.6(2) y
C1 PD C3A 56.98(16) y
P PD C3A 105.43(11) y
O1' PD C7A 114.6(3) y
C3 PD C7A 57.69(16) y
C2 PD C7A 57.25(16) y
O1 PD C7A 102.4(3) y
C1 PD C7A 34.50(15) y
P PD C7A 132.05(10) y
C3A PD C7A 31.69(13) y
C2 C1 C7A 108.7(4) y
C2 C1 PD 68.4(2) y
C7A C1 PD 84.9(2) y
C2 C1 H1 125.6 ?
C7A C1 H1 125.6 ?
PD C1 H1 113.1 ?
C1 C2 C3 108.2(4) y
C1 C2 PD 75.7(3) y
C3 C2 PD 68.9(2) y
C1 C2 H2 125.9 ?
C3 C2 H2 125.9 ?
PD C2 H2 121.2 ?
C2 C3 C3A 106.9(4) y
C2 C3 PD 72.8(3) y
C3A C3 PD 87.4(3) y
C2 C3 H3 126.6 ?
C3A C3 H3 126.6 ?
PD C3 H3 106.7 ?
C4 C3A C7A 120.4(4) y
C4 C3A C3 131.8(4) y
C7A C3A C3 107.7(4) y
C4 C3A PD 130.8(3) y
C7A C3A PD 76.8(2) y
C3 C3A PD 57.2(2) y
C3A C4 C5 117.7(5) y
C3A C4 H4 121.1 ?
C5 C4 H4 121.1 ?
C6 C5 C4 120.9(5) y
C6 C5 H5 119.5 ?
C4 C5 H5 119.5 ?
C5 C6 C7 122.1(5) y
C5 C6 H6 118.9 ?
C7 C6 H6 118.9 ?
C7A C7 C6 117.3(5) y
C7A C7 H7 121.4 ?
C6 C7 H7 121.4 ?
C7 C7A C3A 121.5(4) y
C7 C7A C1 132.3(4) y
C3A C7A C1 106.2(4) y
C7 C7A PD 130.9(3) y
C3A C7A PD 71.5(2) y
C1 C7A PD 60.6(2) y
O3 S O2 115.90(12) y
O3 S O1 116.70(12) y
O2 S O1 113.0(1) y
O3 S C8 105.8(1) y
O2 S C8 104.7(1) y
O1 S C8 97.9(7) y
S O1 PD 122.4(8) y
F3 C8 F1 107.80(13) y
F3 C8 F2 107.30(13) y
F1 C8 F2 106.6(1) y
F3 C8 S 113.00(11) y
F1 C8 S 110.5(1) y
F2 C8 S 111.3(9) y
O3' S' O2' 116.30(15) y
O3' S' O1' 117.00(15) y
O2' S' O1' 111.30(12) y
O3' S' C8' 106.10(13) y
O2' S' C8' 105.40(12) y
O1' S' C8' 98.2(9) y
S' O1' PD 125.10(11) y
F2' C8' F3' 107.60(15) y
F2' C8' F1' 103.00(12) y
F3' C8' F1' 108.80(17) y
F2' C8' S' 112.30(11) y
F3' C8' S' 114.70(14) y
F1' C8' S' 109.70(11) y
C131 P C121 105.75(19) y
C131 P C111 104.66(19) y
C121 P C111 104.12(19) y
C131 P PD 109.39(14) y
C121 P PD 117.20(14) y
C111 P PD 114.65(13) y
C112 C111 C116 118.3(4) y
C112 C111 P 122.8(3) y
C116 C111 P 118.6(3) y
C111 C112 C113 119.8(5) y
C111 C112 H112 120.1 ?
C113 C112 H112 120.1 ?
C114 C113 C112 120.9(5) y
C114 C113 H113 119.5 ?
C112 C113 H113 119.5 ?
C113 C114 C115 119.6(5) y
C113 C114 H114 120.2 ?
C115 C114 H114 120.2 ?
C114 C115 C116 120.5(5) y
C114 C115 H115 119.8 ?
C116 C115 H115 119.8 ?
C111 C116 C115 120.8(4) y
C111 C116 H116 119.6 ?
C115 C116 H116 119.6 ?
C122 C121 C126 119.2(4) y
C122 C121 P 121.6(3) y
C126 C121 P 119.2(3) y
C121 C122 C123 120.8(5) y
C121 C122 H122 119.6 ?
C123 C122 H122 119.6 ?
C124 C123 C122 119.3(5) y
C124 C123 H123 120.3 ?
C122 C123 H123 120.3 ?
C123 C124 C125 120.5(5) y
C123 C124 H124 119.8 ?
C125 C124 H124 119.8 ?
C124 C125 C126 120.5(5) y
C124 C125 H125 119.8 ?
C126 C125 H125 119.8 ?
C121 C126 C125 119.7(4) y
C121 C126 H126 120.2 ?
C125 C126 H126 120.2 ?
C136 C131 C132 119.2(4) y
C136 C131 P 123.2(4) y
C132 C131 P 117.6(3) y
C133 C132 C131 120.0(5) y
C133 C132 H132 120 ?
C131 C132 H132 120 ?
C134 C133 C132 120.5(5) y
C134 C133 H133 119.7 ?
C132 C133 H133 119.7 ?
C135 C134 C133 119.5(5) y
C135 C134 H134 120.2 ?
C133 C134 H134 120.2 ?
C134 C135 C136 120.9(5) y
C134 C135 H135 119.6 ?
C136 C135 H135 119.6 ?
C131 C136 C135 119.8(5) y
C131 C136 H136 120.1 ?
C135 C136 H136 120.1 ?
O11 PD1 C13 162.7(4) y
O11 PD1 C12 126.8(6) y
C13 PD1 C12 38.21(16) y
O11 PD1 P1 95.5(4) y
C13 PD1 P1 101.68(13) y
C12 PD1 P1 134.35(14) y
O11 PD1 O11' 7.6(8) y
C13 PD1 O11' 170.3(5) y
C12 PD1 O11' 133.4(7) y
P1 PD1 O11' 88.0(5) y
O11 PD1 C11 101.3(4) y
C13 PD1 C11 61.34(17) y
C12 PD1 C11 36.17(17) y
P1 PD1 C11 160.36(12) y
O11' PD1 C11 108.9(5) y
O11 PD1 C13A 137.1(6) y
C13 PD1 C13A 35.28(14) y
C12 PD1 C13A 58.54(15) y
P1 PD1 C13A 103.77(10) y
O11' PD1 C13A 141.3(7) y
C11 PD1 C13A 56.78(15) y
O11 PD1 C17A 108.8(5) y
C13 PD1 C17A 57.66(16) y
C12 PD1 C17A 57.45(16) y
P1 PD1 C17A 129.77(10) y
O11' PD1 C17A 115.0(5) y
C11 PD1 C17A 34.01(14) y
C13A PD1 C17A 32.01(12) y
C12 C11 C17A 109.6(4) y
C12 C11 PD1 68.1(2) y
C17A C11 PD1 85.1(2) y
C12 C11 H11 125.2 ?
C17A C11 H11 125.2 ?
PD1 C11 H11 113.4 ?
C11 C12 C13 106.9(4) y
C11 C12 PD1 75.7(3) y
C13 C12 PD1 68.2(2) y
C11 C12 H12 126.6 ?
C13 C12 H12 126.6 ?
PD1 C12 H12 121.2 ?
C12 C13 C13A 108.3(4) y
C12 C13 PD1 73.6(2) y
C13A C13 PD1 88.7(2) y
C12 C13 H13 125.8 ?
C13A C13 H13 125.8 ?
PD1 C13 H13 105.1 ?
C14 C13A C17A 119.9(4) y
C14 C13A C13 133.7(4) y
C17A C13A C13 106.3(4) y
C14 C13A PD1 130.1(3) y
C17A C13A PD1 76.1(2) y
C13 C13A PD1 56.1(2) y
C13A C14 C15 118.4(4) y
C13A C14 H14 120.8 ?
C15 C14 H14 120.8 ?
C16 C15 C14 121.6(5) y
C16 C15 H15 119.2 ?
C14 C15 H15 119.2 ?
C15 C16 C17 121.2(5) y
C15 C16 H16 119.4 ?
C17 C16 H16 119.4 ?
C17A C17 C16 117.6(4) y
C17A C17 H17 121.2 ?
C16 C17 H17 121.2 ?
C17 C17A C13A 121.2(4) y
C17 C17A C11 132.4(4) y
C13A C17A C11 106.4(4) y
C17 C17A PD1 130.6(3) y
C13A C17A PD1 71.8(2) y
C11 C17A PD1 60.9(2) y
O13 S1 O11 116.20(13) y
O13 S1 O12 113.60(13) y
O11 S1 O12 113.40(12) y
O13 S1 C18 104.10(11) y
O11 S1 C18 101.0(8) y
O12 S1 C18 106.90(12) y
S1 O11 PD1 138.2(8) y
F13 C18 F11 110.10(14) y
F13 C18 F12 102.10(11) y
F11 C18 F12 107.70(14) y
F13 C18 S1 116.20(11) y
F11 C18 S1 112.10(12) y
F12 C18 S1 107.8(1) y
O13' S1' O11' 116.40(16) y
O13' S1' O12' 114.40(15) y
O11' S1' O12' 114.60(15) y
O13' S1' C18' 104.10(13) y
O11' S1' C18' 98.3(1) y
O12' S1' C18' 106.40(14) y
S1' O11' PD1 117.3(9) y
F12' C18' F13' 100.80(13) y
F12' C18' F11' 109.30(17) y
F13' C18' F11' 110.90(17) y
F12' C18' S1' 108.80(11) y
F13' C18' S1' 114.10(14) y
F11' C18' S1' 112.30(15) y
C151 P1 C141 105.02(18) y
C151 P1 C161 105.42(18) y
C141 P1 C161 105.58(18) y
C151 P1 PD1 118.03(13) y
C141 P1 PD1 113.95(13) y
C161 P1 PD1 107.87(13) y
C146 C141 C142 118.2(4) y
C146 C141 P1 123.4(3) y
C142 C141 P1 118.2(3) y
C143 C142 C141 121.5(4) y
C143 C142 H142 119.3 ?
C141 C142 H142 119.3 ?
C144 C143 C142 119.4(4) y
C144 C143 H143 120.3 ?
C142 C143 H143 120.3 ?
C145 C144 C143 120.1(4) y
C145 C144 H144 120 ?
C143 C144 H144 120 ?
C144 C145 C146 120.4(4) y
C144 C145 H145 119.8 ?
C146 C145 H145 119.8 ?
C141 C146 C145 120.5(4) y
C141 C146 H146 119.8 ?
C145 C146 H146 119.8 ?
C152 C151 C156 118.6(4) y
C152 C151 P1 121.7(3) y
C156 C151 P1 119.7(3) y
C151 C152 C153 121.1(4) y
C151 C152 H152 119.4 ?
C153 C152 H152 119.4 ?
C154 C153 C152 119.8(5) y
C154 C153 H153 120.1 ?
C152 C153 H153 120.1 ?
C153 C154 C155 119.5(4) y
C153 C154 H154 120.3 ?
C155 C154 H154 120.3 ?
C154 C155 C156 121.1(5) y
C154 C155 H155 119.4 ?
C156 C155 H155 119.4 ?
C155 C156 C151 119.8(4) y
C155 C156 H156 120.1 ?
C151 C156 H156 120.1 ?
C166 C161 C162 119.5(4) y
C166 C161 P1 123.5(3) y
C162 C161 P1 117.0(3) y
C163 C162 C161 119.5(4) y
C163 C162 H162 120.2 ?
C161 C162 H162 120.2 ?
C164 C163 C162 120.8(5) y
C164 C163 H163 119.6 ?
C162 C163 H163 119.6 ?
C165 C164 C163 119.5(4) y
C165 C164 H164 120.2 ?
C163 C164 H164 120.2 ?
C164 C165 C166 120.4(4) y
C164 C165 H165 119.8 ?
C166 C165 H165 119.8 ?
C161 C166 C165 120.2(4) y
C161 C166 H166 119.9 ?
C165 C166 H166 119.9 ?

loop_
_geom_bond_atom_site_label_1
_geom_bond_atom_site_label_2
_geom_bond_distance
_geom_bond_publ_flag
Pd O1' 2.110(14) y
Pd C3 2.140(4) y
Pd C2 2.191(4) y
Pd O1 2.221(10) y
Pd C1 2.283(4) y
Pd P 2.2818(10) y
Pd C3a 2.542(4) y
Pd C7a 2.609(4) y
C1 C2 1.381(7) y
C1 C7a 1.484(6) y
C1 H1 0.94 ?
C2 C3 1.423(7) y
C2 H2 0.94 ?
C3 C3a 1.474(6) y
C3 H3 0.94 ?
C3a C4 1.382(6) y
C3a C7a 1.408(6) y
C4 C5 1.403(7) y
C4 H4 0.94 ?
C5 C6 1.376(7) y
C5 H5 0.94 ?
C6 C7 1.382(7) y
C6 H6 0.94 ?
C7 C7a 1.384(6) y
C7 H7 0.94 ?
S O3 1.373(11) y
S O2 1.411(9) y
S O1 1.424(9) y
S C8 1.819(9) y
C8 F3 1.271(11) y
C8 F1 1.297(11) y
C8 F2 1.320(11) y
S' O3' 1.372(11) y
S' O2' 1.415(12) y
S' O1' 1.419(10) y
S' C8' 1.817(11) y
C8' F2' 1.312(12) y
C8' F3' 1.249(13) y
C8' F1' 1.311(13) y
P C131 1.818(4) y
P C121 1.819(4) y
P C111 1.823(4) y
C111 C112 1.382(6) y
C111 C116 1.380(6) y
C112 C113 1.398(7) y
C112 H112 0.94 ?
C113 C114 1.360(7) y
C113 H113 0.94 ?
C114 C115 1.356(7) y
C114 H114 0.94 ?
C115 C116 1.389(6) y
C115 H115 0.94 ?
C116 H116 0.94 ?
C121 C122 1.381(6) y
C121 C126 1.385(6) y
C122 C123 1.393(6) y
C122 H122 0.94 ?
C123 C124 1.373(7) y
C123 H123 0.94 ?
C124 C125 1.367(7) y
C124 H124 0.94 ?
C125 C126 1.393(6) y
C125 H125 0.94 ?
C126 H126 0.94 ?
C131 C136 1.384(6) y
C131 C132 1.395(6) y
C132 C133 1.385(7) y
C132 H132 0.94 ?
C133 C134 1.372(7) y
C133 H133 0.94 ?
C134 C135 1.377(7) y
C134 H134 0.94 ?
C135 C136 1.386(6) y
C135 H135 0.94 ?
C136 H136 0.94 ?
Pd1 O11 2.037(14) y
Pd1 C13 2.130(4) y
Pd1 C12 2.201(4) y
Pd1 P1 2.2842(10) y
Pd1 O11' 2.260(16) y
Pd1 C11 2.298(4) y
Pd1 C13a 2.566(4) y
Pd1 C17a 2.622(4) y
C11 C12 1.400(7) y
C11 C17a 1.472(6) y
C11 H11 0.94 ?
C12 C13 1.419(6) y
C12 H12 0.94 ?
C13 C13a 1.483(6) y
C13 H13 0.94 ?
C13a C14 1.376(6) y
C13a C17a 1.431(6) y
C14 C15 1.388(6) y
C14 H14 0.94 ?
C15 C16 1.368(7) y
C15 H15 0.94 ?
C16 C17 1.405(7) y
C16 H16 0.94 ?
C17 C17a 1.367(6) y
C17 H17 0.94 ?
S1 O13 1.383(10) y
S1 O11 1.409(9) y
S1 O12 1.423(9) y
S1 C18 1.814(10) y
C18 F13 1.253(11) y
C18 F11 1.285(11) y
C18 F12 1.346(12) y
S1' O13' 1.379(11) y
S1' O11' 1.409(11) y
S1' O12' 1.420(11) y
S1' C18' 1.817(11) y
C18' F12' 1.333(13) y
C18' F13' 1.256(13) y
C18' F11' 1.283(12) y
P1 C151 1.810(4) y
P1 C141 1.818(4) y
P1 C161 1.822(4) y
C141 C146 1.379(5) y
C141 C142 1.393(5) y
C142 C143 1.381(5) y
C142 H142 0.94 ?
C143 C144 1.379(6) y
C143 H143 0.94 ?
C144 C145 1.371(6) y
C144 H144 0.94 ?
C145 C146 1.391(6) y
C145 H145 0.94 ?
C146 H146 0.94 ?
C151 C152 1.375(5) y
C151 C156 1.390(6) y
C152 C153 1.386(6) y
C152 H152 0.94 ?
C153 C154 1.372(6) y
C153 H153 0.94 ?
C154 C155 1.367(7) y
C154 H154 0.94 ?
C155 C156 1.379(6) y
C155 H155 0.94 ?
C156 H156 0.94 ?
C161 C166 1.373(5) y
C161 C162 1.400(5) y
C162 C163 1.381(6) y
C162 H162 0.94 ?
C163 C164 1.381(7) y
C163 H163 0.94 ?
C164 C165 1.369(7) y
C164 H164 0.94 ?
C165 C166 1.396(6) y
C165 H165 0.94 ?
C166 H166 0.94 ?

loop_
_geom_torsion_atom_site_label_1
_geom_torsion_atom_site_label_2
_geom_torsion_atom_site_label_3
_geom_torsion_atom_site_label_4
_geom_torsion
_geom_torsion_publ_flag
O1' PD C1 C2 -137.1(4) y
C3 PD C1 C2 39.2(3) y
O1 PD C1 C2 -152.1(4) y
P PD C1 C2 61.0(6) y
C3A PD C1 C2 80.2(3) y
C7A PD C1 C2 112.4(4) y
O1' PD C1 C7A 110.4(4) y
C3 PD C1 C7A -73.3(3) y
C2 PD C1 C7A -112.4(4) y
O1 PD C1 C7A 95.4(4) y
P PD C1 C7A -51.5(6) y
C3A PD C1 C7A -32.2(2) y
C7A C1 C2 C3 14.8(5) y
PD C1 C2 C3 -61.7(3) y
C7A C1 C2 PD 76.4(3) y
O1' PD C2 C1 57.9(5) y
C3 PD C2 C1 -116.3(4) y
O1 PD C2 C1 38.0(5) y
P PD C2 C1 -157.8(2) y
C3A PD C2 C1 -76.1(3) y
C7A PD C2 C1 -38.5(3) y
O1' PD C2 C3 174.2(4) y
O1 PD C2 C3 154.3(4) y
C1 PD C2 C3 116.3(4) y
P PD C2 C3 -41.5(3) y
C3A PD C2 C3 40.2(3) y
C7A PD C2 C3 77.8(3) y
C1 C2 C3 C3A -15.6(5) y
PD C2 C3 C3A -81.7(3) y
C1 C2 C3 PD 66.1(3) y
O1' PD C3 C2 -20.50(14) y
O1 PD C3 C2 -70.8(1) y
C1 PD C3 C2 -36.6(3) y
P PD C3 C2 150.3(3) y
C3A PD C3 C2 -108.6(4) y
C7A PD C3 C2 -76.6(3) y
O1' PD C3 C3A 88.10(14) y
C2 PD C3 C3A 108.6(4) y
O1 PD C3 C3A 37.8(1) y
C1 PD C3 C3A 71.9(3) y
P PD C3 C3A -101.2(3) y
C7A PD C3 C3A 32.0(2) y
C2 C3 C3A C4 -171.0(4) y
PD C3 C3A C4 117.8(5) y
C2 C3 C3A C7A 10.5(5) y
PD C3 C3A C7A -60.6(3) y
C2 C3 C3A PD 71.1(3) y
O1' PD C3A C4 81.9(9) y
C3 PD C3A C4 -119.5(6) y
C2 PD C3A C4 -163.2(5) y
O1 PD C3A C4 75.8(6) y
C1 PD C3A C4 154.1(5) y
P PD C3A C4 -32.1(4) y
C7A PD C3A C4 119.0(5) y
O1' PD C3A C7A -37.1(8) y
C3 PD C3A C7A 121.5(4) y
C2 PD C3A C7A 77.8(3) y
O1 PD C3A C7A -43.2(5) y
C1 PD C3A C7A 35.1(3) y
P PD C3A C7A -151.1(2) y
O1' PD C3A C3 -158.6(8) y
C2 PD C3A C3 -43.7(3) y
O1 PD C3A C3 -164.7(5) y
C1 PD C3A C3 -86.4(3) y
P PD C3A C3 87.4(3) y
C7A PD C3A C3 -121.5(4) y
C7A C3A C4 C5 0.3(6) y
C3 C3A C4 C5 -178.0(4) y
PD C3A C4 C5 -98.8(5) y
C3A C4 C5 C6 1.4(7) y
C4 C5 C6 C7 -0.9(8) y
C5 C6 C7 C7A -1.3(7) y
C6 C7 C7A C3A 3.0(6) y
C6 C7 C7A C1 -179.8(4) y
C6 C7 C7A PD 95.3(5) y
C4 C3A C7A C7 -2.6(6) y
C3 C3A C7A C7 176.1(4) y
PD C3A C7A C7 127.3(4) y
C4 C3A C7A C1 179.6(4) y
C3 C3A C7A C1 -1.7(4) y
PD C3A C7A C1 -50.5(3) y
C4 C3A C7A PD -129.8(4) y
C3 C3A C7A PD 48.8(3) y
C2 C1 C7A C7 174.5(4) y
PD C1 C7A C7 -120.3(5) y
C2 C1 C7A C3A -8.0(5) y
PD C1 C7A C3A 57.2(3) y
C2 C1 C7A PD -65.2(3) y
O1' PD C7A C7 40.0(6) y
C3 PD C7A C7 -151.8(5) y
C2 PD C7A C7 162.4(5) y
O1 PD C7A C7 30.2(5) y
C1 PD C7A C7 122.3(6) y
P PD C7A C7 -77.2(5) y
C3A PD C7A C7 -116.0(5) y
O1' PD C7A C3A 156.0(5) y
C3 PD C7A C3A -35.8(3) y
C2 PD C7A C3A -81.6(3) y
O1 PD C7A C3A 146.3(4) y
C1 PD C7A C3A -121.7(4) y
P PD C7A C3A 38.8(3) y
O1' PD C7A C1 -82.3(5) y
C3 PD C7A C1 85.9(3) y
C2 PD C7A C1 40.1(3) y
O1 PD C7A C1 -92.1(4) y
P PD C7A C1 160.5(2) y
C3A PD C7A C1 121.7(4) y
O3 S O1 PD 53.40(14) y
O2 S O1 PD -84.70(12) y
C8 S O1 PD 165.6(6) y
O1' PD O1 S -73(3) y
C3 PD O1 S 66.30(13) y
C2 PD O1 S 14.5(9) y
C1 PD O1 S 36.1(8) y
P PD O1 S -153.9(8) y
C3A PD O1 S 93.0(8) y
C7A PD O1 S 71.4(8) y
O3 S C8 F3 155.50(18) y
O2 S C8 F3 -81.50(17) y
O1 S C8 F3 34.80(15) y
O3 S C8 F1 34.60(17) y
O2 S C8 F1 157.50(14) y
O1 S C8 F1 -86.10(12) y
O3 S C8 F2 -83.70(16) y
O2 S C8 F2 39.30(13) y
O1 S C8 F2 155.6(1) y
O3' S' O1' PD 72.80(17) y
O2' S' O1' PD -64.30(15) y
C8' S' O1' PD -174.4(8) y
C3 PD O1' S' -10(2) y
C2 PD O1' S' -26.60(12) y
O1 PD O1' S' 79(3) y
C1 PD O1' S' 4.40(11) y
P PD O1' S' 178.8(1) y
C3A PD O1' S' 60.50(14) y
C7A PD O1' S' 40.20(12) y
O3' S' C8' F2' -42(2) y
O2' S' C8' F2' 82.30(17) y
O1' S' C8' F2' -162.90(13) y
O3' S' C8' F3' -165(2) y
O2' S' C8' F3' -41(2) y
O1' S' C8' F3' 73.80(19) y
O3' S' C8' F1' 72(2) y
O2' S' C8' F1' -163.90(17) y
O1' S' C8' F1' -49.00(16) y
O1' PD P C131 -65.2(3) y
C3 PD P C131 116.9(2) y
C2 PD P C131 141.7(2) y
O1 PD P C131 -50.1(3) y
C1 PD P C131 97.4(4) y
C3A PD P C131 80.78(18) y
C7A PD P C131 60.8(2) y
O1' PD P C121 55.1(3) y
C3 PD P C121 -122.8(2) y
C2 PD P C121 -98.0(2) y
O1 PD P C121 70.2(3) y
C1 PD P C121 -142.3(4) y
C3A PD P C121 -158.93(18) y
C7A PD P C121 -178.91(19) y
O1' PD P C111 177.7(3) y
C3 PD P C111 -0.3(2) y
C2 PD P C111 24.5(2) y
O1 PD P C111 -167.3(3) y
C1 PD P C111 -19.7(5) y
C3A PD P C111 -36.40(19) y
C7A PD P C111 -56.4(2) y
C131 P C111 C112 -13.9(4) y
C121 P C111 C112 -124.7(4) y
PD P C111 C112 105.9(4) y
C131 P C111 C116 171.7(4) y
C121 P C111 C116 60.9(4) y
PD P C111 C116 -68.5(4) y
C116 C111 C112 C113 -1.4(7) y
P C111 C112 C113 -175.8(4) y
C111 C112 C113 C114 -0.6(9) y
C112 C113 C114 C115 1.5(9) y
C113 C114 C115 C116 -0.4(8) y
C112 C111 C116 C115 2.5(7) y
P C111 C116 C115 177.1(3) y
C114 C115 C116 C111 -1.6(7) y
C131 P C121 C122 -81.3(4) y
C111 P C121 C122 28.7(4) y
PD P C121 C122 156.5(3) y
C131 P C121 C126 98.2(4) y
C111 P C121 C126 -151.8(4) y
PD P C121 C126 -24.0(4) y
C126 C121 C122 C123 -1.3(7) y
P C121 C122 C123 178.2(4) y
C121 C122 C123 C124 0.4(8) y
C122 C123 C124 C125 -0.5(8) y
C123 C124 C125 C126 1.5(8) y
C122 C121 C126 C125 2.2(7) y
P C121 C126 C125 -177.2(4) y
C124 C125 C126 C121 -2.3(8) y
C121 P C131 C136 12.5(4) y
C111 P C131 C136 -97.1(4) y
PD P C131 C136 139.6(4) y
C121 P C131 C132 -168.8(3) y
C111 P C131 C132 81.6(4) y
PD P C131 C132 -41.7(4) y
C136 C131 C132 C133 2.2(7) y
P C131 C132 C133 -176.6(4) y
C131 C132 C133 C134 -1.3(8) y
C132 C133 C134 C135 0.4(9) y
C133 C134 C135 C136 -0.4(8) y
C132 C131 C136 C135 -2.2(7) y
P C131 C136 C135 176.5(4) y
C134 C135 C136 C131 1.3(8) y
O11 PD1 C11 C12 -139.7(9) y
C13 PD1 C11 C12 39.7(3) y
P1 PD1 C11 C12 72.0(5) y
O11' PD1 C11 C12 -139.7(1) y
C13A PD1 C11 C12 80.7(3) y
C17A PD1 C11 C12 113.4(4) y
O11 PD1 C11 C17A 106.9(9) y
C13 PD1 C11 C17A -73.7(3) y
C12 PD1 C11 C17A -113.4(4) y
P1 PD1 C11 C17A -41.4(6) y
O11' PD1 C11 C17A 106.9(1) y
C13A PD1 C11 C17A -32.7(2) y
C17A C11 C12 C13 14.6(5) y
PD1 C11 C12 C13 -61.5(3) y
C17A C11 C12 PD1 76.1(3) y
O11 PD1 C12 C11 52.5(9) y
C13 PD1 C12 C11 -115.1(4) y
P1 PD1 C12 C11 -153.4(2) y
O11' PD1 C12 C11 57.5(1) y
C13A PD1 C12 C11 -75.4(3) y
C17A PD1 C12 C11 -37.5(2) y
O11 PD1 C12 C13 167.6(9) y
P1 PD1 C12 C13 -38.4(3) y
O11' PD1 C12 C13 172.6(1) y
C11 PD1 C12 C13 115.1(4) y
C13A PD1 C12 C13 39.6(2) y
C17A PD1 C12 C13 77.6(3) y
C11 C12 C13 C13A -16.4(5) y
PD1 C12 C13 C13A -82.9(3) y
C11 C12 C13 PD1 66.5(3) y
O11 PD1 C13 C12 -35(3) y
P1 PD1 C13 C12 153.1(3) y
O11' PD1 C13 C12 -34(5) y
C11 PD1 C13 C12 -37.5(3) y
C13A PD1 C13 C12 -109.6(4) y
C17A PD1 C13 C12 -77.0(3) y
O11 PD1 C13 C13A 74(3) y
C12 PD1 C13 C13A 109.6(4) y
P1 PD1 C13 C13A -97.4(2) y
O11' PD1 C13 C13A 76(5) y
C11 PD1 C13 C13A 72.0(3) y
C17A PD1 C13 C13A 32.6(2) y
C12 C13 C13A C14 -172.3(4) y
PD1 C13 C13A C14 115.5(5) y
C12 C13 C13A C17A 12.0(4) y
PD1 C13 C13A C17A -60.2(3) y
C12 C13 C13A PD1 72.2(3) y
O11 PD1 C13A C14 83.40(11) y
C13 PD1 C13A C14 -121.5(5) y
C12 PD1 C13A C14 -164.6(5) y
P1 PD1 C13A C14 -30.7(4) y
O11' PD1 C13A C14 73.70(12) y
C11 PD1 C13A C14 152.3(5) y
C17A PD1 C13A C14 117.6(5) y
O11 PD1 C13A C17A -34.2(1) y
C13 PD1 C13A C17A 120.9(4) y
C12 PD1 C13A C17A 77.8(3) y
P1 PD1 C13A C17A -148.3(2) y
O11' PD1 C13A C17A -43.90(11) y
C11 PD1 C13A C17A 34.7(3) y
O11 PD1 C13A C13 -155.1(1) y
C12 PD1 C13A C13 -43.1(3) y
P1 PD1 C13A C13 90.8(3) y
O11' PD1 C13A C13 -164.80(11) y
C11 PD1 C13A C13 -86.2(3) y
C17A PD1 C13A C13 -120.9(4) y
C17A C13A C14 C15 0.4(6) y
C13 C13A C14 C15 -174.8(4) y
PD1 C13A C14 C15 -96.7(5) y
C13A C14 C15 C16 0.7(7) y
C14 C15 C16 C17 -0.7(7) y
C15 C16 C17 C17A -0.4(7) y
C16 C17 C17A C13A 1.5(6) y
C16 C17 C17A C11 178.8(4) y
C16 C17 C17A PD1 93.8(5) y
C14 C13A C17A C17 -1.6(6) y
C13 C13A C17A C17 174.9(4) y
PD1 C13A C17A C17 127.0(4) y
C14 C13A C17A C11 -179.5(4) y
C13 C13A C17A C11 -3.0(4) y
PD1 C13A C17A C11 -50.9(3) y
C14 C13A C17A PD1 -128.6(4) y
C13 C13A C17A PD1 47.9(2) y
C12 C11 C17A C17 175.4(4) y
PD1 C11 C17A C17 -120.0(5) y
C12 C11 C17A C13A -7.1(5) y
PD1 C11 C17A C13A 57.6(3) y
C12 C11 C17A PD1 -64.7(3) y
O11 PD1 C17A C17 40.3(9) y
C13 PD1 C17A C17 -151.8(5) y
C12 PD1 C17A C17 162.5(5) y
P1 PD1 C17A C17 -74.2(4) y
O11' PD1 C17A C17 35.5(1) y
C11 PD1 C17A C17 122.6(5) y
C13A PD1 C17A C17 -115.9(5) y
O11 PD1 C17A C13A 156.2(9) y
C13 PD1 C17A C13A -35.9(2) y
C12 PD1 C17A C13A -81.6(3) y
P1 PD1 C17A C13A 41.7(3) y
O11' PD1 C17A C13A 151.4(1) y
C11 PD1 C17A C13A -121.5(4) y
O11 PD1 C17A C11 -82.3(9) y
C13 PD1 C17A C11 85.6(3) y
C12 PD1 C17A C11 40.0(3) y
P1 PD1 C17A C11 163.2(2) y
O11' PD1 C17A C11 -87.1(1) y
C13A PD1 C17A C11 121.5(4) y
O13 S1 O11 PD1 97(3) y
O12 S1 O11 PD1 -38(3) y
C18 S1 O11 PD1 -152(2) y
C13 PD1 O11 S1 -17(5) y
C12 PD1 O11 S1 -44(3) y
P1 PD1 O11 S1 154(3) y
O11' PD1 O11 S1 164(15) y
C11 PD1 O11 S1 -16(3) y
C13A PD1 O11 S1 37(3) y
C17A PD1 O11 S1 19(3) y
O13 S1 C18 F13 180(2) y
O11 S1 C18 F13 59.00(18) y
O12 S1 C18 F13 -60(2) y
O13 S1 C18 F11 52(2) y
O11 S1 C18 F11 -68.90(19) y
O12 S1 C18 F11 172(2) y
O13 S1 C18 F12 -66(2) y
O11 S1 C18 F12 172.80(16) y
O12 S1 C18 F12 54.10(19) y
O13' S1' O11' PD1 87(2) y
O12' S1' O11' PD1 -50(3) y
C18' S1' O11' PD1 -162.60(17) y
O11 PD1 O11' S1' -7(11) y
C13 PD1 O11' S1' -10(7) y
C12 PD1 O11' S1' -39(3) y
P1 PD1 O11' S1' 163(2) y
C11 PD1 O11' S1' -7(2) y
C13A PD1 O11' S1' 53(3) y
C17A PD1 O11' S1' 29(2) y
O13' S1' C18' F12' -46(2) y
O11' S1' C18' F12' -166.10(19) y
O12' S1' C18' F12' 75(2) y
O13' S1' C18' F13' -158(2) y
O11' S1' C18' F13' 82(2) y
O12' S1' C18' F13' -37(2) y
O13' S1' C18' F11' 75(3) y
O11' S1' C18' F11' -45(2) y
O12' S1' C18' F11' -164(3) y
O11 PD1 P1 C151 60.9(8) y
C13 PD1 P1 C151 -121.56(19) y
C12 PD1 P1 C151 -98.5(2) y
O11' PD1 P1 C151 59.6(9) y
C11 PD1 P1 C151 -150.2(4) y
C13A PD1 P1 C151 -157.70(17) y
C17A PD1 P1 C151 -178.96(19) y
O11 PD1 P1 C141 -175.2(8) y
C13 PD1 P1 C141 2.34(19) y
C12 PD1 P1 C141 25.4(2) y
O11' PD1 P1 C141 -176.5(9) y
C11 PD1 P1 C141 -26.3(4) y
C13A PD1 P1 C141 -33.79(18) y
C17A PD1 P1 C141 -55.1(2) y
O11 PD1 P1 C161 -58.3(8) y
C13 PD1 P1 C161 119.22(18) y
C12 PD1 P1 C161 142.3(2) y
O11' PD1 P1 C161 -59.6(9) y
C11 PD1 P1 C161 90.6(4) y
C13A PD1 P1 C161 83.08(17) y
C17A PD1 P1 C161 61.81(19) y
C151 P1 C141 C146 -127.0(4) y
C161 P1 C141 C146 -15.8(4) y
PD1 P1 C141 C146 102.4(4) y
C151 P1 C141 C142 58.5(4) y
C161 P1 C141 C142 169.6(3) y
PD1 P1 C141 C142 -72.2(3) y
C146 C141 C142 C143 0.7(7) y
P1 C141 C142 C143 175.5(3) y
C141 C142 C143 C144 -1.6(7) y
C142 C143 C144 C145 0.9(7) y
C143 C144 C145 C146 0.7(7) y
C142 C141 C146 C145 1.0(7) y
P1 C141 C146 C145 -173.6(4) y
C144 C145 C146 C141 -1.7(7) y
C141 P1 C151 C152 28.9(4) y
C161 P1 C151 C152 -82.3(4) y
PD1 P1 C151 C152 157.2(3) y
C141 P1 C151 C156 -153.0(4) y
C161 P1 C151 C156 95.8(4) y
PD1 P1 C151 C156 -24.7(4) y
C156 C151 C152 C153 -0.6(7) y
P1 C151 C152 C153 177.5(4) y
C151 C152 C153 C154 0.1(8) y
C152 C153 C154 C155 -0.8(8) y
C153 C154 C155 C156 2.0(8) y
C154 C155 C156 C151 -2.6(8) y
C152 C151 C156 C155 1.8(7) y
P1 C151 C156 C155 -176.3(4) y
C151 P1 C161 C166 6.9(4) y
C141 P1 C161 C166 -104.0(4) y
PD1 P1 C161 C166 133.8(3) y
C151 P1 C161 C162 -171.4(3) y
C141 P1 C161 C162 77.8(3) y
PD1 P1 C161 C162 -44.4(3) y
C166 C161 C162 C163 2.6(6) y
P1 C161 C162 C163 -179.1(4) y
C161 C162 C163 C164 -2.5(7) y
C162 C163 C164 C165 1.8(8) y
C163 C164 C165 C166 -1.2(8) y
C162 C161 C166 C165 -2.0(6) y
P1 C161 C166 C165 179.8(3) y
C164 C165 C166 C161 1.3(7) y
